data_4320180
loop_
_publ_author_name
'Ulrich Kortz'
'Noha K. Al-Kassem'
'Masha G. Savelieff'
'Nisrine A. Al Kadi'
'Masahiro Sadakane'

_publ_contact_author_address
;
Department of Chemistry
American University of Beirut
Bliss street, POB 11-0236
Beirut, LEBANON
;
_publ_contact_author_email
;
ulrich.kortz@aub.edu.lb
;
_publ_contact_author_fax
;
+961 1 744 461
;
_publ_contact_author_name
;
Ulrich KORTZ
;
_publ_contact_author_phone
;
+961 3 776 439
;
_publ_section_title
;
 Synthesis and Characterization of Copper-, Zinc-, Manganese-, and
 Cobalt-Substituted Dimeric Heteropolyanions,
 [(\a-XW~9~O~33~)~2~M~3~(H~2~O)~3~]^n-^ (n = 12, X = As^III^, Sb^III^, M =
 Cu^2+^, Zn^2+^; n = 10, X = Se^IV^, Te^IV^, M = Cu^2+^) and
 [(\a-AsW~9~O~33~)~2~WO(H~2~O)M~2~(H~2~O)~2~]^10-^ (M = Zn^2+^, Mn^2+^,
 Co^2+^)
;
_journal_name_full 'Inorganic Chemistry'
_journal_page_first 4742
_journal_page_last 4749
_journal_paper_doi 10.1021/ic0101477
_journal_volume 40
_journal_year 2001
_chemical_formula_sum 'As2 Cs6.25 Mn2.37 O81.5 W18.63'
_chemical_formula_weight 5862.85
_chemical_name_systematic
;
  ?
;
_space_group_IT_number 11
_symmetry_cell_setting monoclinic
_symmetry_space_group_name_Hall '-P 2yb'
_symmetry_space_group_name_H-M 'P 1 21/m 1'
_atom_sites_solution_hydrogens geom
_atom_sites_solution_primary direct
_atom_sites_solution_secondary difmap
_audit_creation_method SHELXL-97
_cell_angle_alpha 90.00
_cell_angle_beta 95.838(2)
_cell_angle_gamma 90.00
_cell_formula_units_Z 2
_cell_length_a 12.5139(11)
_cell_length_b 19.1754(17)
_cell_length_c 17.2199(16)
_cell_measurement_reflns_used 8192
_cell_measurement_temperature 173(2)
_cell_measurement_theta_max 28.32
_cell_measurement_theta_min 1.19
_cell_volume 4110.6(6)
_computing_cell_refinement 'Bruker SMART'
_computing_data_collection 'Bruker SMART'
_computing_data_reduction 'Bruker SHELXTL'
_computing_molecular_graphics 'Bruker SHELXTL'
_computing_publication_material 'Bruker SHELXTL'
_computing_structure_refinement 'SHELXL-97 (Sheldrick, 1997)'
_computing_structure_solution 'SHELXS-97 (Sheldrick, 1990)'
_diffrn_ambient_temperature 173(2)
_diffrn_measured_fraction_theta_full 0.981
_diffrn_measured_fraction_theta_max 0.981
_diffrn_measurement_device_type 'Bruker SMART CCD area detector'
_diffrn_measurement_method 'omega scans'
_diffrn_radiation_monochromator graphite
_diffrn_radiation_source 'normal-focus sealed tube'
_diffrn_radiation_type MoK\a
_diffrn_radiation_wavelength 0.71073
_diffrn_reflns_av_R_equivalents 0.0990
_diffrn_reflns_av_sigmaI/netI 0.0738
_diffrn_reflns_limit_h_max 16
_diffrn_reflns_limit_h_min -16
_diffrn_reflns_limit_k_max 25
_diffrn_reflns_limit_k_min -25
_diffrn_reflns_limit_l_max 22
_diffrn_reflns_limit_l_min -22
_diffrn_reflns_number 47047
_diffrn_reflns_theta_full 28.32
_diffrn_reflns_theta_max 28.32
_diffrn_reflns_theta_min 1.19
_diffrn_standards_decay_% 0
_exptl_absorpt_coefficient_mu 29.937
_exptl_absorpt_correction_T_max 0.071
_exptl_absorpt_correction_T_min 0.020
_exptl_absorpt_correction_type multi-scan
_exptl_absorpt_process_details 'Blessing, 1995'
_exptl_crystal_colour orange
_exptl_crystal_density_diffrn 4.737
_exptl_crystal_density_method 'not measured'
_exptl_crystal_description block
_exptl_crystal_F_000 5021
_exptl_crystal_size_max 0.44
_exptl_crystal_size_mid 0.20
_exptl_crystal_size_min 0.16
_refine_diff_density_max 5.829
_refine_diff_density_min -4.818
_refine_diff_density_rms 0.801
_refine_ls_extinction_method none
_refine_ls_goodness_of_fit_ref 1.269
_refine_ls_hydrogen_treatment mixed
_refine_ls_matrix_type full
_refine_ls_number_parameters 364
_refine_ls_number_reflns 10348
_refine_ls_number_restraints 0
_refine_ls_restrained_S_all 1.269
_refine_ls_R_factor_all 0.1174
_refine_ls_R_factor_gt 0.1054
_refine_ls_shift/su_max 0.001
_refine_ls_shift/su_mean 0.000
_refine_ls_structure_factor_coef Fsqd
_refine_ls_weighting_details 'calc w=1/[\s^2^(Fo^2^)+(0.0101P)^2^+1210.2576P] where P=(Fo^2^+2Fc^2^)/3'
_refine_ls_weighting_scheme calc
_refine_ls_wR_factor_gt 0.2380
_refine_ls_wR_factor_ref 0.2447
_reflns_number_gt 8833
_reflns_number_total 10348
_reflns_threshold_expression >2sigma(I)
_cod_data_source_file ic01014777_1.cif
_cod_data_source_block csmn2w(asw9)2
_cod_depositor_comments
;
The following automatic conversions were performed:

'_symmetry_cell_setting' value 'Monoclinic' changed to 'monoclinic'
according to the built-in table from CIF Core dictionary named
'cif_core.dic' version 2.4.1 from 2010-06-29.

Automatic conversion script
Id: cif_fix_values 1646 2011-03-28 12:23:43Z adriana 
;
_cod_original_formula_sum 'As2 Cs6.25 Mn2.37 O81.50 W18.63'
_cod_database_code 4320180

loop_
_symmetry_equiv_pos_as_xyz
'x, y, z'
'-x, y+1/2, -z'
'-x, -y, -z'
'x, -y-1/2, z'

loop_
_atom_site_label
_atom_site_type_symbol
_atom_site_fract_x
_atom_site_fract_y
_atom_site_fract_z
_atom_site_U_iso_or_equiv
_atom_site_adp_type
_atom_site_occupancy
_atom_site_symmetry_multiplicity
_atom_site_calc_flag
_atom_site_refinement_flags
_atom_site_disorder_assembly
_atom_site_disorder_group
W1 W 1.39314(11) 0.34695(9) 0.72315(8) 0.0276(3) Uani 1 1 d . . .
W2 W 1.14293(15) 0.2500 0.75236(11) 0.0208(4) Uani 1 2 d S . .
W3 W 1.47939(11) 0.34596(8) 0.54333(8) 0.0251(3) Uani 1 1 d . . .
W4 W 1.25579(11) 0.43267(7) 0.57339(8) 0.0225(3) Uani 1 1 d . . .
W5 W 1.00746(11) 0.33772(7) 0.60407(7) 0.0196(3) Uani 1 1 d . . .
W6 W 1.33238(10) 0.34493(8) 0.17213(8) 0.0237(3) Uani 1 1 d . . .
W7 W 1.11135(11) 0.43303(7) 0.20615(8) 0.0218(3) Uani 1 1 d . . .
W8 W 0.86722(10) 0.33740(7) 0.24550(8) 0.0190(3) Uani 1 1 d . . .
W9 W 1.11685(11) 0.34689(8) 0.03554(8) 0.0260(3) Uani 1 1 d . . .
W10 W 0.87249(15) 0.2500 0.07507(11) 0.0212(4) Uani 1 2 d S . .
Mn1 Mn 1.3866(8) 0.2500 0.3608(4) 0.034(2) Uani 0.98 2 d SP . .
W11 W 1.3866(8) 0.2500 0.3608(4) 0.034(2) Uani 0.02 2 d SP . .
Mn2 Mn 1.0895(2) 0.35472(15) 0.40365(14) 0.0173(5) Uani 0.70 1 d P . .
W12 W 1.0895(2) 0.35472(15) 0.40365(14) 0.0173(5) Uani 0.30 1 d P . .
As1 As 1.2422(4) 0.2500 0.5536(3) 0.0155(8) Uani 1 2 d S . .
As2 As 1.1140(3) 0.2500 0.2270(2) 0.0128(8) Uani 1 2 d S . .
Cs1 Cs 1.1610(2) 0.45983(13) 0.80318(16) 0.0364(6) Uani 1 1 d . . .
Cs2 Cs 1.3834(4) 0.4712(2) 0.3644(3) 0.0341(11) Uani 0.50 1 d P . .
Cs3 Cs 1.4444(4) 0.5770(3) 0.6633(3) 0.0365(11) Uani 0.50 1 d P . .
Cs4 Cs 1.3621(4) 0.2698(3) -0.0587(3) 0.0403(15) Uani 0.50 1 d P . .
Cs5 Cs 0.8709(4) 0.3341(3) -0.1440(3) 0.0383(12) Uani 0.50 1 d P . .
Cs6 Cs 0.7839(13) 0.2500 0.4459(10) 0.121(15) Uani 0.25 2 d SP . .
Na1 Na 0.876(2) 0.2500 0.4327(15) 0.047(6) Uani 1 2 d S . .
O1AS O 1.140(3) 0.2500 0.6189(19) 0.020(7) Uiso 1 2 d S . .
O2AS O 1.3210(19) 0.3190(12) 0.5982(13) 0.022(5) Uiso 1 1 d . . .
O3AS O 0.974(2) 0.2500 0.1944(17) 0.014(6) Uiso 1 2 d S . .
O4AS O 1.1512(17) 0.3211(11) 0.1669(12) 0.017(4) Uiso 1 1 d . . .
O1A O 1.432(3) 0.2500 0.738(2) 0.030(8) Uiso 1 2 d S . .
O1T O 1.451(3) 0.3799(18) 0.8114(19) 0.047(8) Uiso 1 1 d . . .
O2T O 1.126(4) 0.2500 0.847(3) 0.040(10) Uiso 1 2 d S . .
O3A O 1.522(3) 0.2500 0.570(2) 0.031(8) Uiso 1 2 d S . .
O3M1 O 1.4187(19) 0.3220(12) 0.4479(13) 0.022(5) Uiso 1 1 d . . .
O3T O 1.603(3) 0.3784(17) 0.5241(18) 0.043(7) Uiso 1 1 d . . .
O4M2 O 1.205(2) 0.3984(13) 0.4752(14) 0.025(5) Uiso 1 1 d . . .
O4T O 1.221(3) 0.5187(16) 0.5664(18) 0.042(7) Uiso 1 1 d . . .
O5A O 0.929(3) 0.2500 0.5995(18) 0.017(6) Uiso 1 2 d S . .
O5M2 O 1.018(2) 0.3311(13) 0.4974(14) 0.025(5) Uiso 1 1 d . . .
O5T O 0.905(2) 0.3979(14) 0.6085(15) 0.031(6) Uiso 1 1 d . . .
O6A O 1.345(3) 0.2500 0.140(2) 0.025(7) Uiso 1 2 d S . .
O6M1 O 1.3456(19) 0.3245(13) 0.2707(14) 0.023(5) Uiso 1 1 d . . .
O6T O 1.453(3) 0.3782(18) 0.1564(19) 0.048(8) Uiso 1 1 d . . .
O7M2 O 1.138(2) 0.4008(14) 0.3057(15) 0.030(6) Uiso 1 1 d . . .
O7T O 1.089(3) 0.5232(17) 0.2228(19) 0.045(7) Uiso 1 1 d . . .
O8A O 0.798(3) 0.2500 0.2695(18) 0.018(6) Uiso 1 2 d S . .
O8M2 O 0.956(2) 0.3312(13) 0.3384(14) 0.027(5) Uiso 1 1 d . . .
O8T O 0.772(2) 0.3957(14) 0.2658(15) 0.031(6) Uiso 1 1 d . . .
O9A O 1.143(3) 0.2500 0.018(2) 0.034(9) Uiso 1 2 d S . .
O9T O 1.100(3) 0.3790(17) -0.0564(19) 0.046(8) Uiso 1 1 d . . .
O10T O 0.778(4) 0.2500 -0.011(3) 0.048(11) Uiso 1 2 d S . .
O12 O 1.256(2) 0.3208(15) 0.7498(17) 0.037(6) Uiso 1 1 d . . .
O13 O 1.504(2) 0.3621(15) 0.6587(17) 0.037(6) Uiso 1 1 d . . .
O14 O 1.322(2) 0.4311(15) 0.6810(16) 0.036(6) Uiso 1 1 d . . .
O25 O 1.039(2) 0.3206(14) 0.7139(15) 0.030(6) Uiso 1 1 d . . .
O34 O 1.400(2) 0.4341(16) 0.5450(18) 0.040(7) Uiso 1 1 d . . .
O45 O 1.128(2) 0.4000(13) 0.6127(15) 0.027(5) Uiso 1 1 d . . .
O67 O 1.259(3) 0.4300(18) 0.193(2) 0.050(8) Uiso 1 1 d . . .
O69 O 1.267(3) 0.3620(18) 0.0600(19) 0.047(8) Uiso 1 1 d . . .
O78 O 0.965(2) 0.3995(14) 0.2067(16) 0.032(6) Uiso 1 1 d . . .
O79 O 1.089(2) 0.4338(16) 0.0932(18) 0.041(7) Uiso 1 1 d . . .
O810 O 0.806(2) 0.3171(14) 0.1381(15) 0.030(6) Uiso 1 1 d . . .
O910 O 0.970(2) 0.3177(15) 0.0483(16) 0.034(6) Uiso 1 1 d . . .
O1MW O 1.566(4) 0.2500 0.333(3) 0.046(11) Uiso 1 2 d S . .
O2MW O 1.005(3) 0.4623(18) 0.4169(19) 0.047(8) Uiso 1 1 d . . .
O1W O 1.156(4) 0.550(3) 0.003(3) 0.085(14) Uiso 1 1 d . . .
O2W O 0.661(6) 0.2500 -0.183(4) 0.082(19) Uiso 1 2 d S . .
O3W O 1.596(5) 0.2500 0.171(4) 0.079(18) Uiso 1 2 d S . .
O4W O 0.738(4) 0.355(2) -0.101(3) 0.020(9) Uiso 0.50 1 d P . .
O5W O 0.731(6) 0.396(4) 0.703(4) 0.053(17) Uiso 0.50 1 d P . .
O6W O 1.646(5) 0.415(3) 0.094(4) 0.041(14) Uiso 0.50 1 d P . .
O7W O 1.524(5) 0.474(3) 0.096(4) 0.043(14) Uiso 0.50 1 d P . .
O8W O 1.329(4) 0.572(3) 0.206(3) 0.033(12) Uiso 0.50 1 d P . .
O9W O 0.722(5) 0.281(3) 0.662(3) 0.039(13) Uiso 0.50 1 d P . .
O10W O 1.627(5) 0.450(3) 0.887(4) 0.045(15) Uiso 0.50 1 d P . .
O11W O 1.411(6) 0.429(4) -0.025(4) 0.055(18) Uiso 0.50 1 d P . .
O12W O 1.571(7) 0.326(4) 0.963(5) 0.015(17) Uiso 0.25 1 d P . .

loop_
_atom_site_aniso_label
_atom_site_aniso_U_11
_atom_site_aniso_U_22
_atom_site_aniso_U_33
_atom_site_aniso_U_23
_atom_site_aniso_U_13
_atom_site_aniso_U_12
W1 0.0179(6) 0.0438(9) 0.0208(6) -0.0102(6) 0.0000(5) -0.0081(6)
W2 0.0163(9) 0.0320(10) 0.0138(8) 0.000 0.0000(7) 0.000
W3 0.0186(6) 0.0340(8) 0.0231(6) -0.0079(6) 0.0042(5) -0.0091(6)
W4 0.0253(7) 0.0219(6) 0.0202(6) -0.0045(5) 0.0024(5) -0.0057(5)
W5 0.0209(6) 0.0183(6) 0.0188(6) -0.0008(5) -0.0015(5) 0.0001(5)
W6 0.0125(6) 0.0306(7) 0.0276(7) 0.0122(6) -0.0006(5) -0.0027(5)
W7 0.0170(6) 0.0198(6) 0.0273(7) 0.0072(5) -0.0040(5) -0.0032(5)
W8 0.0174(6) 0.0167(6) 0.0222(6) 0.0006(5) -0.0021(5) -0.0006(5)
W9 0.0158(6) 0.0378(8) 0.0236(7) 0.0143(6) -0.0021(5) -0.0020(6)
W10 0.0128(8) 0.0333(10) 0.0163(8) 0.000 -0.0037(7) 0.000
Mn1 0.073(6) 0.017(3) 0.009(3) 0.000 -0.012(3) 0.000
W11 0.073(6) 0.017(3) 0.009(3) 0.000 -0.012(3) 0.000
Mn2 0.0150(12) 0.0286(13) 0.0071(10) -0.0016(10) -0.0053(9) 0.0009(10)
W12 0.0150(12) 0.0286(13) 0.0071(10) -0.0016(10) -0.0053(9) 0.0009(10)
As1 0.013(2) 0.018(2) 0.0144(19) 0.000 -0.0017(16) 0.000
As2 0.0108(19) 0.0135(19) 0.0135(18) 0.000 -0.0017(15) 0.000
Cs1 0.0381(13) 0.0256(11) 0.0491(14) 0.0121(10) 0.0219(11) 0.0096(10)
Cs2 0.045(3) 0.026(2) 0.028(2) 0.0003(18) -0.011(2) -0.011(2)
Cs3 0.035(3) 0.039(3) 0.035(2) -0.001(2) 0.003(2) -0.010(2)
Cs4 0.031(2) 0.055(4) 0.035(2) 0.005(2) 0.0046(19) -0.003(2)
Cs5 0.044(3) 0.033(2) 0.033(2) 0.007(2) -0.018(2) -0.014(2)
Cs6 0.013(7) 0.33(5) 0.019(7) 0.000 -0.007(6) 0.000
Na1 0.051(16) 0.051(15) 0.037(13) 0.000 0.001(12) 0.000

loop_
_atom_type_symbol
_atom_type_description
_atom_type_scat_dispersion_real
_atom_type_scat_dispersion_imag
_atom_type_scat_source
O O 0.0106 0.0060 'International Tables Vol C Tables 4.2.6.8 and 6.1.1.4'
Na Na 0.0362 0.0249 'International Tables Vol C Tables 4.2.6.8 and 6.1.1.4'
Mn Mn 0.3368 0.7283 'International Tables Vol C Tables 4.2.6.8 and 6.1.1.4'
As As 0.0499 2.0058 'International Tables Vol C Tables 4.2.6.8 and 6.1.1.4'
Cs Cs -0.3680 2.1192 'International Tables Vol C Tables 4.2.6.8 and 6.1.1.4'
W W -0.8490 6.8722 'International Tables Vol C Tables 4.2.6.8 and 6.1.1.4'

loop_
_geom_angle_atom_site_label_1
_geom_angle_atom_site_label_2
_geom_angle_atom_site_label_3
_geom_angle
_geom_angle_site_symmetry_1
_geom_angle_site_symmetry_3
_geom_angle_publ_flag
O1T W1 O13 101.1(14) . . ?
O1T W1 O12 101.1(14) . . ?
O13 W1 O12 157.7(12) . . ?
O1T W1 O1A 99.0(16) . . ?
O13 W1 O1A 92.0(14) . . ?
O12 W1 O1A 86.2(14) . . ?
O1T W1 O14 99.2(14) . . ?
O13 W1 O14 89.4(12) . . ?
O12 W1 O14 85.3(12) . . ?
O1A W1 O14 161.1(14) . . ?
O1T W1 O2AS 171.6(13) . . ?
O13 W1 O2AS 74.2(11) . . ?
O12 W1 O2AS 83.5(11) . . ?
O1A W1 O2AS 88.2(12) . . ?
O14 W1 O2AS 74.0(10) . . ?
O1T W1 Cs1 75.7(11) . . ?
O13 W1 Cs1 136.6(9) . . ?
O12 W1 Cs1 49.3(9) . . ?
O1A W1 Cs1 131.4(11) . . ?
O14 W1 Cs1 49.9(8) . . ?
O2AS W1 Cs1 102.6(6) . . ?
O1T W1 Cs4 52.9(11) . 1_556 ?
O13 W1 Cs4 137.8(9) . 1_556 ?
O12 W1 Cs4 60.5(9) . 1_556 ?
O1A W1 Cs4 65.0(11) . 1_556 ?
O14 W1 Cs4 124.0(8) . 1_556 ?
O2AS W1 Cs4 135.0(6) . 1_556 ?
Cs1 W1 Cs4 74.81(9) . 1_556 ?
O1T W1 Cs4 60.3(11) . 4_566 ?
O13 W1 Cs4 135.4(9) . 4_566 ?
O12 W1 Cs4 59.9(9) . 4_566 ?
O1A W1 Cs4 56.2(11) . 4_566 ?
O14 W1 Cs4 131.3(8) . 4_566 ?
O2AS W1 Cs4 127.9(6) . 4_566 ?
Cs1 W1 Cs4 81.43(8) . 4_566 ?
Cs4 W1 Cs4 9.22(13) 1_556 4_566 ?
O2T W2 O25 100.7(13) . 4_565 ?
O2T W2 O25 100.7(13) . . ?
O25 W2 O25 88.1(16) 4_565 . ?
O2T W2 O12 100.7(14) . . ?
O25 W2 O12 158.6(11) 4_565 . ?
O25 W2 O12 88.4(12) . . ?
O2T W2 O12 100.7(14) . 4_565 ?
O25 W2 O12 88.4(12) 4_565 4_565 ?
O25 W2 O12 158.6(11) . 4_565 ?
O12 W2 O12 87.2(17) . 4_565 ?
O2T W2 O1AS 171.8(17) . . ?
O25 W2 O1AS 73.6(9) 4_565 . ?
O25 W2 O1AS 73.6(9) . . ?
O12 W2 O1AS 85.2(10) . . ?
O12 W2 O1AS 85.2(10) 4_565 . ?
O2T W2 Cs4 50.0(15) . 1_556 ?
O25 W2 Cs4 135.4(8) 4_565 1_556 ?
O25 W2 Cs4 125.6(8) . 1_556 ?
O12 W2 Cs4 61.5(8) . 1_556 ?
O12 W2 Cs4 69.6(8) 4_565 1_556 ?
O1AS W2 Cs4 138.2(8) . 1_556 ?
O2T W2 Cs4 50.0(15) . 4_566 ?
O25 W2 Cs4 125.6(8) 4_565 4_566 ?
O25 W2 Cs4 135.4(8) . 4_566 ?
O12 W2 Cs4 69.6(8) . 4_566 ?
O12 W2 Cs4 61.5(8) 4_565 4_566 ?
O1AS W2 Cs4 138.2(8) . 4_566 ?
Cs4 W2 Cs4 10.75(15) 1_556 4_566 ?
O2T W2 Cs1 78.56(14) . . ?
O25 W2 Cs1 140.5(8) 4_565 . ?
O25 W2 Cs1 54.1(8) . . ?
O12 W2 Cs1 46.1(9) . . ?
O12 W2 Cs1 130.9(9) 4_565 . ?
O1AS W2 Cs1 101.99(6) . . ?
Cs4 W2 Cs1 73.74(9) 1_556 . ?
Cs4 W2 Cs1 84.44(9) 4_566 . ?
O2T W2 Cs1 78.56(14) . 4_565 ?
O25 W2 Cs1 54.1(8) 4_565 4_565 ?
O25 W2 Cs1 140.5(8) . 4_565 ?
O12 W2 Cs1 130.9(9) . 4_565 ?
O12 W2 Cs1 46.1(9) 4_565 4_565 ?
O1AS W2 Cs1 101.99(6) . 4_565 ?
Cs4 W2 Cs1 84.44(9) 1_556 4_565 ?
Cs4 W2 Cs1 73.74(9) 4_566 4_565 ?
Cs1 W2 Cs1 155.29(9) . 4_565 ?
O2T W2 Cs5 53.9(14) . 4_566 ?
O25 W2 Cs5 49.6(8) 4_565 4_566 ?
O25 W2 Cs5 82.7(8) . 4_566 ?
O12 W2 Cs5 150.3(8) . 4_566 ?
O12 W2 Cs5 110.7(9) 4_565 4_566 ?
O1AS W2 Cs5 118.7(7) . 4_566 ?
Cs4 W2 Cs5 101.60(10) 1_556 4_566 ?
Cs4 W2 Cs5 97.52(10) 4_566 4_566 ?
Cs1 W2 Cs5 107.81(8) . 4_566 ?
Cs1 W2 Cs5 64.87(8) 4_565 4_566 ?
O2T W2 Cs5 53.9(14) . 1_556 ?
O25 W2 Cs5 82.7(8) 4_565 1_556 ?
O25 W2 Cs5 49.6(8) . 1_556 ?
O12 W2 Cs5 110.7(9) . 1_556 ?
O12 W2 Cs5 150.3(8) 4_565 1_556 ?
O1AS W2 Cs5 118.7(7) . 1_556 ?
Cs4 W2 Cs5 97.52(10) 1_556 1_556 ?
Cs4 W2 Cs5 101.60(10) 4_566 1_556 ?
Cs1 W2 Cs5 64.87(7) . 1_556 ?
Cs1 W2 Cs5 107.81(8) 4_565 1_556 ?
Cs5 W2 Cs5 43.92(13) 4_566 1_556 ?
O3T W3 O3M1 102.7(13) . . ?
O3T W3 O3A 99.1(15) . . ?
O3M1 W3 O3A 93.2(13) . . ?
O3T W3 O34 99.0(14) . . ?
O3M1 W3 O34 93.8(12) . . ?
O3A W3 O34 158.7(14) . . ?
O3T W3 O13 94.9(13) . . ?
O3M1 W3 O13 162.4(11) . . ?
O3A W3 O13 84.3(14) . . ?
O34 W3 O13 83.0(12) . . ?
O3T W3 O2AS 165.4(12) . . ?
O3M1 W3 O2AS 90.9(9) . . ?
O3A W3 O2AS 85.2(13) . . ?
O34 W3 O2AS 74.6(11) . . ?
O13 W3 O2AS 71.5(10) . . ?
O3T W3 Cs2 80.9(11) . . ?
O3M1 W3 Cs2 51.9(7) . . ?
O3A W3 Cs2 143.2(11) . . ?
O34 W3 Cs2 51.7(9) . . ?
O13 W3 Cs2 132.5(8) . . ?
O2AS W3 Cs2 104.1(6) . . ?
O3T W3 Cs3 53.6(10) . 3_866 ?
O3M1 W3 Cs3 53.6(7) . 3_866 ?
O3A W3 Cs3 117.9(11) . 3_866 ?
O34 W3 Cs3 82.1(9) . 3_866 ?
O13 W3 Cs3 142.0(8) . 3_866 ?
O2AS W3 Cs3 136.0(6) . 3_866 ?
Cs2 W3 Cs3 35.25(12) . 3_866 ?
O3T W3 Cs2 55.0(11) . 3_866 ?
O3M1 W3 Cs2 133.3(8) . 3_866 ?
O3A W3 Cs2 127.8(11) . 3_866 ?
O34 W3 Cs2 57.1(9) . 3_866 ?
O13 W3 Cs2 58.3(8) . 3_866 ?
O2AS W3 Cs2 111.5(6) . 3_866 ?
Cs2 W3 Cs2 82.38(10) . 3_866 ?
Cs3 W3 Cs2 84.43(10) 3_866 3_866 ?
O4T W4 O4M2 102.4(13) . . ?
O4T W4 O45 97.3(13) . . ?
O4M2 W4 O45 89.1(11) . . ?
O4T W4 O34 102.0(14) . . ?
O4M2 W4 O34 91.1(12) . . ?
O45 W4 O34 160.2(12) . . ?
O4T W4 O14 99.3(13) . . ?
O4M2 W4 O14 158.2(11) . . ?
O45 W4 O14 87.0(11) . . ?
O34 W4 O14 85.6(12) . . ?
O4T W4 O2AS 171.8(12) . . ?
O4M2 W4 O2AS 85.3(9) . . ?
O45 W4 O2AS 85.3(10) . . ?
O34 W4 O2AS 75.0(11) . . ?
O14 W4 O2AS 73.0(10) . . ?
O4T W4 Cs3 58.3(11) . . ?
O4M2 W4 Cs3 139.1(8) . . ?
O45 W4 Cs3 126.5(8) . . ?
O34 W4 Cs3 62.6(9) . . ?
O14 W4 Cs3 56.4(9) . . ?
O2AS W4 Cs3 113.9(6) . . ?
O4T W4 Cs2 83.3(10) . . ?
O4M2 W4 Cs2 53.4(8) . . ?
O45 W4 Cs2 141.1(8) . . ?
O34 W4 Cs2 47.2(9) . . ?
O14 W4 Cs2 131.5(8) . . ?
O2AS W4 Cs2 99.5(6) . . ?
Cs3 W4 Cs2 86.93(10) . . ?
O4T W4 Cs1 81.7(10) . . ?
O4M2 W4 Cs1 141.2(8) . . ?
O45 W4 Cs1 52.3(8) . . ?
O34 W4 Cs1 126.2(9) . . ?
O14 W4 Cs1 41.7(8) . . ?
O2AS W4 Cs1 93.9(6) . . ?
Cs3 W4 Cs1 75.96(9) . . ?
Cs2 W4 Cs1 161.48(8) . . ?
O5T W5 O5M2 102.6(12) . . ?
O5T W5 O25 98.5(12) . . ?
O5M2 W5 O25 158.8(11) . . ?
O5T W5 O45 99.3(12) . . ?
O5M2 W5 O45 89.0(11) . . ?
O25 W5 O45 87.1(11) . . ?
O5T W5 O5A 101.9(12) . . ?
O5M2 W5 O5A 89.4(12) . . ?
O25 W5 O5A 86.8(12) . . ?
O45 W5 O5A 158.6(11) . . ?
O5T W5 O1AS 170.4(12) . . ?
O5M2 W5 O1AS 86.3(11) . . ?
O25 W5 O1AS 72.6(11) . . ?
O45 W5 O1AS 84.1(9) . . ?
O5A W5 O1AS 74.6(10) . . ?
O5T W5 Na1 94.0(10) . . ?
O5M2 W5 Na1 40.6(9) . . ?
O25 W5 Na1 138.6(8) . . ?
O45 W5 Na1 129.5(8) . . ?
O5A W5 Na1 51.9(9) . . ?
O1AS W5 Na1 90.7(8) . . ?
O5T W5 Cs6 81.1(9) . . ?
O5M2 W5 Cs6 54.9(8) . . ?
O25 W5 Cs6 130.4(8) . . ?
O45 W5 Cs6 142.3(8) . . ?
O5A W5 Cs6 46.0(9) . . ?
O1AS W5 Cs6 101.8(7) . . ?
Na1 W5 Cs6 16.8(5) . . ?
O5T W5 Cs1 82.9(9) . . ?
O5M2 W5 Cs1 137.0(8) . . ?
O25 W5 Cs1 45.4(8) . . ?
O45 W5 Cs1 48.3(7) . . ?
O5A W5 Cs1 131.8(9) . . ?
O1AS W5 Cs1 92.8(7) . . ?
Na1 W5 Cs1 175.6(2) . . ?
Cs6 W5 Cs1 162.3(2) . . ?
O6T W6 O6M1 104.1(14) . . ?
O6T W6 O6A 102.2(16) . . ?
O6M1 W6 O6A 93.8(13) . . ?
O6T W6 O67 99.3(16) . . ?
O6M1 W6 O67 90.4(13) . . ?
O6A W6 O67 156.3(15) . . ?
O6T W6 O69 94.0(15) . . ?
O6M1 W6 O69 161.6(12) . . ?
O6A W6 O69 85.2(14) . . ?
O67 W6 O69 83.6(14) . . ?
O6T W6 O4AS 164.2(13) . . ?
O6M1 W6 O4AS 89.4(10) . . ?
O6A W6 O4AS 84.8(12) . . ?
O67 W6 O4AS 71.9(12) . . ?
O69 W6 O4AS 72.3(11) . . ?
O6T W6 Cs3 53.7(11) . 3_866 ?
O6M1 W6 Cs3 53.7(8) . 3_866 ?
O6A W6 Cs3 118.8(10) . 3_866 ?
O67 W6 Cs3 82.1(10) . 3_866 ?
O69 W6 Cs3 141.5(9) . 3_866 ?
O4AS W6 Cs3 134.8(5) . 3_866 ?
O6T W6 Cs2 80.7(11) . . ?
O6M1 W6 Cs2 49.5(8) . . ?
O6A W6 Cs2 141.7(10) . . ?
O67 W6 Cs2 52.0(10) . . ?
O69 W6 Cs2 133.0(9) . . ?
O4AS W6 Cs2 102.7(5) . . ?
Cs3 W6 Cs2 34.76(11) 3_866 . ?
O6T W6 Cs4 79.3(11) . . ?
O6M1 W6 Cs4 145.6(8) . . ?
O6A W6 Cs4 52.7(10) . . ?
O67 W6 Cs4 123.3(10) . . ?
O69 W6 Cs4 40.7(9) . . ?
O4AS W6 Cs4 94.3(5) . . ?
Cs3 W6 Cs4 130.85(11) 3_866 . ?
Cs2 W6 Cs4 158.12(11) . . ?
O7T W7 O7M2 101.2(13) . . ?
O7T W7 O67 102.8(15) . . ?
O7M2 W7 O67 90.6(13) . . ?
O7T W7 O79 98.4(14) . . ?
O7M2 W7 O79 160.4(13) . . ?
O67 W7 O79 85.8(14) . . ?
O7T W7 O78 99.1(13) . . ?
O7M2 W7 O78 88.2(12) . . ?
O67 W7 O78 158.0(13) . . ?
O79 W7 O78 88.0(12) . . ?
O7T W7 O4AS 171.1(12) . . ?
O7M2 W7 O4AS 86.3(10) . . ?
O67 W7 O4AS 72.2(12) . . ?
O79 W7 O4AS 74.2(11) . . ?
O78 W7 O4AS 85.8(10) . . ?
O7T W7 Cs1 49.9(11) . 3_766 ?
O7M2 W7 Cs1 106.9(8) . 3_766 ?
O67 W7 Cs1 149.3(11) . 3_766 ?
O79 W7 Cs1 85.3(9) . 3_766 ?
O78 W7 Cs1 50.6(8) . 3_766 ?
O4AS W7 Cs1 132.6(5) . 3_766 ?
O7T W7 Cs2 81.7(10) . . ?
O7M2 W7 Cs2 52.2(8) . . ?
O67 W7 Cs2 49.0(10) . . ?
O79 W7 Cs2 132.6(9) . . ?
O78 W7 Cs2 139.2(8) . . ?
O4AS W7 Cs2 99.6(5) . . ?
Cs1 W7 Cs2 124.86(9) 3_766 . ?
O8T W8 O8M2 103.7(12) . . ?
O8T W8 O78 98.6(12) . . ?
O8M2 W8 O78 89.6(11) . . ?
O8T W8 O8A 100.9(12) . . ?
O8M2 W8 O8A 90.1(12) . . ?
O78 W8 O8A 159.9(12) . . ?
O8T W8 O810 96.3(12) . . ?
O8M2 W8 O810 159.9(11) . . ?
O78 W8 O810 89.8(11) . . ?
O8A W8 O810 83.7(12) . . ?
O8T W8 O3AS 167.9(11) . . ?
O8M2 W8 O3AS 88.0(11) . . ?
O78 W8 O3AS 84.6(10) . . ?
O8A W8 O3AS 75.3(10) . . ?
O810 W8 O3AS 71.9(11) . . ?
O8T W8 Na1 94.6(10) . . ?
O8M2 W8 Na1 40.8(9) . . ?
O78 W8 Na1 130.4(9) . . ?
O8A W8 Na1 52.3(10) . . ?
O810 W8 Na1 135.9(8) . . ?
O3AS W8 Na1 92.0(7) . . ?
O8T W8 Cs1 49.5(9) . 3_766 ?
O8M2 W8 Cs1 106.0(8) . 3_766 ?
O78 W8 Cs1 49.6(8) . 3_766 ?
O8A W8 Cs1 148.5(8) . 3_766 ?
O810 W8 Cs1 88.7(8) . 3_766 ?
O3AS W8 Cs1 130.9(5) . 3_766 ?
Na1 W8 Cs1 129.2(2) . 3_766 ?
O8T W8 Cs6 81.4(9) . . ?
O8M2 W8 Cs6 55.0(8) . . ?
O78 W8 Cs6 142.8(8) . . ?
O8A W8 Cs6 46.2(9) . . ?
O810 W8 Cs6 127.4(8) . . ?
O3AS W8 Cs6 103.1(6) . . ?
Na1 W8 Cs6 16.7(5) . . ?
Cs1 W8 Cs6 123.76(12) 3_766 . ?
O9T W9 O69 100.2(15) . . ?
O9T W9 O9A 102.5(16) . . ?
O69 W9 O9A 90.2(16) . . ?
O9T W9 O910 100.4(14) . . ?
O69 W9 O910 159.3(13) . . ?
O9A W9 O910 85.1(15) . . ?
O9T W9 O79 98.7(14) . . ?
O69 W9 O79 89.0(14) . . ?
O9A W9 O79 158.6(15) . . ?
O910 W9 O79 88.1(12) . . ?
O9T W9 O4AS 170.5(13) . . ?
O69 W9 O4AS 74.6(11) . . ?
O9A W9 O4AS 85.7(13) . . ?
O910 W9 O4AS 84.9(10) . . ?
O79 W9 O4AS 73.5(10) . . ?
O9T W9 Cs4 77.1(11) . . ?
O69 W9 Cs4 49.5(10) . . ?
O9A W9 Cs4 54.3(12) . . ?
O910 W9 Cs4 136.6(8) . . ?
O79 W9 Cs4 135.3(9) . . ?
O4AS W9 Cs4 104.5(5) . . ?
O9T W9 Cs5 46.4(11) . . ?
O69 W9 Cs5 144.6(10) . . ?
O9A W9 Cs5 87.3(12) . . ?
O910 W9 Cs5 55.4(8) . . ?
O79 W9 Cs5 105.4(9) . . ?
O4AS W9 Cs5 140.1(5) . . ?
Cs4 W9 Cs5 102.90(12) . . ?
O9T W9 Cs4 82.0(11) . 4_565 ?
O69 W9 Cs4 55.3(10) . 4_565 ?
O9A W9 Cs4 44.8(12) . 4_565 ?
O910 W9 Cs4 128.0(8) . 4_565 ?
O79 W9 Cs4 143.4(9) . 4_565 ?
O4AS W9 Cs4 101.0(5) . 4_565 ?
Cs4 W9 Cs4 9.52(13) . 4_565 ?
Cs5 W9 Cs4 101.21(12) . 4_565 ?
O10T W10 O910 100.7(14) . . ?
O10T W10 O910 100.7(14) . 4_565 ?
O910 W10 O910 87.9(17) . 4_565 ?
O10T W10 O810 100.5(14) . 4_565 ?
O910 W10 O810 158.8(12) . 4_565 ?
O910 W10 O810 90.3(12) 4_565 4_565 ?
O10T W10 O810 100.5(14) . . ?
O910 W10 O810 90.3(12) . . ?
O910 W10 O810 158.8(12) 4_565 . ?
O810 W10 O810 83.8(16) 4_565 . ?
O10T W10 O3AS 172.5(17) . . ?
O910 W10 O3AS 84.7(10) . . ?
O910 W10 O3AS 84.7(10) 4_565 . ?
O810 W10 O3AS 74.1(10) 4_565 . ?
O810 W10 O3AS 74.1(10) . . ?
O10T W10 Cs5 45.5(13) . 4_565 ?
O910 W10 Cs5 89.4(9) . 4_565 ?
O910 W10 Cs5 56.2(9) 4_565 4_565 ?
O810 W10 Cs5 107.1(8) 4_565 4_565 ?
O810 W10 Cs5 145.0(8) . 4_565 ?
O3AS W10 Cs5 140.6(6) . 4_565 ?
O10T W10 Cs5 45.5(13) . . ?
O910 W10 Cs5 56.2(9) . . ?
O910 W10 Cs5 89.4(9) 4_565 . ?
O810 W10 Cs5 145.0(8) 4_565 . ?
O810 W10 Cs5 107.1(8) . . ?
O3AS W10 Cs5 140.6(6) . . ?
Cs5 W10 Cs5 46.33(15) 4_565 . ?
O3M1 Mn1 O3M1 84.8(13) . 4_565 ?
O3M1 Mn1 O6M1 177.4(11) . 4_565 ?
O3M1 Mn1 O6M1 95.5(9) 4_565 4_565 ?
O3M1 Mn1 O6M1 95.5(9) . . ?
O3M1 Mn1 O6M1 177.4(11) 4_565 . ?
O6M1 Mn1 O6M1 84.1(13) 4_565 . ?
O3M1 Mn1 O1MW 91.6(11) . . ?
O3M1 Mn1 O1MW 91.6(11) 4_565 . ?
O6M1 Mn1 O1MW 91.0(11) 4_565 . ?
O6M1 Mn1 O1MW 91.0(11) . . ?
O3M1 Mn1 Cs3 56.4(7) . 3_866 ?
O3M1 Mn1 Cs3 124.8(7) 4_565 3_866 ?
O6M1 Mn1 Cs3 125.0(7) 4_565 3_866 ?
O6M1 Mn1 Cs3 57.1(7) . 3_866 ?
O1MW Mn1 Cs3 56.48(15) . 3_866 ?
O3M1 Mn1 Cs3 124.8(7) . 2_846 ?
O3M1 Mn1 Cs3 56.4(7) 4_565 2_846 ?
O6M1 Mn1 Cs3 57.1(7) 4_565 2_846 ?
O6M1 Mn1 Cs3 125.0(7) . 2_846 ?
O1MW Mn1 Cs3 56.48(15) . 2_846 ?
Cs3 Mn1 Cs3 113.0(3) 3_866 2_846 ?
O3M1 Mn1 Cs2 131.6(7) . 4_565 ?
O3M1 Mn1 Cs2 46.9(7) 4_565 4_565 ?
O6M1 Mn1 Cs2 48.6(6) 4_565 4_565 ?
O6M1 Mn1 Cs2 132.8(7) . 4_565 ?
O1MW Mn1 Cs2 90.78(16) . 4_565 ?
Cs3 Mn1 Cs2 147.2(3) 3_866 4_565 ?
Cs3 Mn1 Cs2 34.30(11) 2_846 4_565 ?
O3M1 Mn1 Cs2 46.9(7) . . ?
O3M1 Mn1 Cs2 131.6(7) 4_565 . ?
O6M1 Mn1 Cs2 132.8(7) 4_565 . ?
O6M1 Mn1 Cs2 48.6(6) . . ?
O1MW Mn1 Cs2 90.78(16) . . ?
Cs3 Mn1 Cs2 34.30(11) 3_866 . ?
Cs3 Mn1 Cs2 147.2(3) 2_846 . ?
Cs2 Mn1 Cs2 177.9(3) 4_565 . ?
O8M2 Mn2 O5M2 89.3(10) . . ?
O8M2 Mn2 O4M2 166.4(10) . . ?
O5M2 Mn2 O4M2 87.0(10) . . ?
O8M2 Mn2 O7M2 86.4(10) . . ?
O5M2 Mn2 O7M2 165.5(10) . . ?
O4M2 Mn2 O7M2 94.0(10) . . ?
O8M2 Mn2 O2MW 83.9(11) . . ?
O5M2 Mn2 O2MW 83.0(11) . . ?
O4M2 Mn2 O2MW 82.7(11) . . ?
O7M2 Mn2 O2MW 82.8(11) . . ?
O8M2 Mn2 Na1 47.1(8) . . ?
O5M2 Mn2 Na1 47.3(8) . . ?
O4M2 Mn2 Na1 133.3(8) . . ?
O7M2 Mn2 Na1 132.6(9) . . ?
O2MW Mn2 Na1 98.0(9) . . ?
O8M2 Mn2 Cs2 134.5(7) . . ?
O5M2 Mn2 Cs2 133.9(7) . . ?
O4M2 Mn2 Cs2 46.9(7) . . ?
O7M2 Mn2 Cs2 48.2(7) . . ?
O2MW Mn2 Cs2 87.6(8) . . ?
Na1 Mn2 Cs2 174.4(3) . . ?
O8M2 Mn2 Cs6 45.2(8) . . ?
O5M2 Mn2 Cs6 45.2(8) . . ?
O4M2 Mn2 Cs6 132.2(7) . . ?
O7M2 Mn2 Cs6 131.5(8) . . ?
O2MW Mn2 Cs6 88.8(8) . . ?
Na1 Mn2 Cs6 9.1(3) . . ?
Cs2 Mn2 Cs6 176.43(15) . . ?
O2AS As1 O2AS 96.2(15) . 4_565 ?
O2AS As1 O1AS 97.5(10) . . ?
O2AS As1 O1AS 97.5(10) 4_565 . ?
O3AS As2 O4AS 97.1(9) . . ?
O3AS As2 O4AS 97.1(9) . 4_565 ?
O4AS As2 O4AS 98.4(14) . 4_565 ?
O9T Cs1 O12 86.1(8) 1_556 . ?
O9T Cs1 O14 133.0(8) 1_556 . ?
O12 Cs1 O14 49.5(8) . . ?
O9T Cs1 O78 108.6(8) 1_556 3_766 ?
O12 Cs1 O78 159.3(7) . 3_766 ?
O14 Cs1 O78 118.3(7) . 3_766 ?
O9T Cs1 O7T 80.7(9) 1_556 3_766 ?
O12 Cs1 O7T 117.2(8) . 3_766 ?
O14 Cs1 O7T 128.9(8) . 3_766 ?
O78 Cs1 O7T 53.9(8) 3_766 3_766 ?
O9T Cs1 O8T 147.7(8) 1_556 3_766 ?
O12 Cs1 O8T 121.2(7) . 3_766 ?
O14 Cs1 O8T 71.7(7) . 3_766 ?
O78 Cs1 O8T 51.1(7) 3_766 3_766 ?
O7T Cs1 O8T 98.8(8) 3_766 3_766 ?
O9T Cs1 O25 79.6(8) 1_556 . ?
O12 Cs1 O25 49.7(7) . . ?
O14 Cs1 O25 81.1(7) . . ?
O78 Cs1 O25 117.3(7) 3_766 . ?
O7T Cs1 O25 67.5(8) 3_766 . ?
O8T Cs1 O25 130.4(7) 3_766 . ?
O9T Cs1 O45 124.9(8) 1_556 . ?
O12 Cs1 O45 56.3(7) . . ?
O14 Cs1 O45 47.2(7) . . ?
O78 Cs1 O45 103.0(7) 3_766 . ?
O7T Cs1 O45 83.1(7) 3_766 . ?
O8T Cs1 O45 86.8(6) 3_766 . ?
O25 Cs1 O45 45.6(6) . . ?
O9T Cs1 O6W 98.7(11) 1_556 3_866 ?
O12 Cs1 O6W 116.4(11) . 3_866 ?
O14 Cs1 O6W 90.2(11) . 3_866 ?
O78 Cs1 O6W 76.6(11) 3_766 3_866 ?
O7T Cs1 O6W 126.3(11) 3_766 3_866 ?
O8T Cs1 O6W 55.4(11) 3_766 3_866 ?
O25 Cs1 O6W 165.9(11) . 3_866 ?
O45 Cs1 O6W 132.4(10) . 3_866 ?
O9T Cs1 W7 90.7(6) 1_556 3_766 ?
O12 Cs1 W7 142.1(6) . 3_766 ?
O14 Cs1 W7 132.7(5) . 3_766 ?
O78 Cs1 W7 28.8(5) 3_766 3_766 ?
O7T Cs1 W7 25.7(6) 3_766 3_766 ?
O8T Cs1 W7 77.9(5) 3_766 3_766 ?
O25 Cs1 W7 92.5(5) . 3_766 ?
O45 Cs1 W7 96.6(4) . 3_766 ?
O6W Cs1 W7 101.5(10) 3_866 3_766 ?
O9T Cs1 W1 104.5(6) 1_556 . ?
O12 Cs1 W1 27.4(5) . . ?
O14 Cs1 W1 28.7(5) . . ?
O78 Cs1 W1 146.5(5) 3_766 . ?
O7T Cs1 W1 139.5(6) 3_766 . ?
O8T Cs1 W1 96.7(5) 3_766 . ?
O25 Cs1 W1 74.0(5) . . ?
O45 Cs1 W1 60.7(4) . . ?
O6W Cs1 W1 93.1(9) 3_866 . ?
W7 Cs1 W1 157.17(9) 3_766 . ?
O9T Cs1 W8 129.9(6) 1_556 3_766 ?
O12 Cs1 W8 143.7(5) . 3_766 ?
O14 Cs1 W8 94.6(5) . 3_766 ?
O78 Cs1 W8 27.3(5) 3_766 3_766 ?
O7T Cs1 W8 78.6(6) 3_766 3_766 ?
O8T Cs1 W8 24.1(5) 3_766 3_766 ?
O25 Cs1 W8 130.6(5) . 3_766 ?
O45 Cs1 W8 97.1(4) . 3_766 ?
O6W Cs1 W8 60.8(10) 3_866 3_766 ?
W7 Cs1 W8 55.19(4) 3_766 3_766 ?
W1 Cs1 W8 120.66(7) . 3_766 ?
Cs3 Cs2 O5W 128.5(13) 3_866 3_766 ?
Cs3 Cs2 O34 97.7(6) 3_866 . ?
O5W Cs2 O34 122.5(14) 3_766 . ?
Cs3 Cs2 O3M1 70.4(4) 3_866 . ?
O5W Cs2 O3M1 160.2(14) 3_766 . ?
O34 Cs2 O3M1 50.9(7) . . ?
Cs3 Cs2 O6M1 70.2(5) 3_866 . ?
O5W Cs2 O6M1 119.2(14) 3_766 . ?
O34 Cs2 O6M1 106.5(7) . . ?
O3M1 Cs2 O6M1 57.2(6) . . ?
Cs3 Cs2 O67 94.6(6) 3_866 . ?
O5W Cs2 O67 72.7(15) 3_766 . ?
O34 Cs2 O67 143.4(8) . . ?
O3M1 Cs2 O67 102.6(7) . . ?
O6M1 Cs2 O67 46.8(7) . . ?
Cs3 Cs2 O8W 99.9(10) 3_866 . ?
O5W Cs2 O8W 33.8(16) 3_766 . ?
O34 Cs2 O8W 155.8(11) . . ?
O3M1 Cs2 O8W 152.2(10) . . ?
O6M1 Cs2 O8W 95.0(10) . . ?
O67 Cs2 O8W 51.0(11) . . ?
Cs3 Cs2 O4M2 127.0(5) 3_866 . ?
O5W Cs2 O4M2 104.3(14) 3_766 . ?
O34 Cs2 O4M2 48.5(7) . . ?
O3M1 Cs2 O4M2 56.6(6) . . ?
O6M1 Cs2 O4M2 81.5(6) . . ?
O67 Cs2 O4M2 97.3(7) . . ?
O8W Cs2 O4M2 127.1(10) . . ?
Cs3 Cs2 O7M2 125.3(5) 3_866 . ?
O5W Cs2 O7M2 81.3(14) 3_766 . ?
O34 Cs2 O7M2 99.8(7) . . ?
O3M1 Cs2 O7M2 81.9(6) . . ?
O6M1 Cs2 O7M2 55.2(6) . . ?
O67 Cs2 O7M2 46.3(7) . . ?
O8W Cs2 O7M2 83.3(10) . . ?
O4M2 Cs2 O7M2 51.5(6) . . ?
Cs3 Cs2 O3T 115.5(6) 3_866 3_866 ?
O5W Cs2 O3T 61.1(14) 3_766 3_866 ?
O34 Cs2 O3T 69.5(8) . 3_866 ?
O3M1 Cs2 O3T 119.9(7) . 3_866 ?
O6M1 Cs2 O3T 173.1(7) . 3_866 ?
O67 Cs2 O3T 133.7(8) . 3_866 ?
O8W Cs2 O3T 88.0(11) . 3_866 ?
O4M2 Cs2 O3T 91.7(7) . 3_866 ?
O7M2 Cs2 O3T 119.2(7) . 3_866 ?
Cs3 Cs2 O34 67.9(5) 3_866 3_866 ?
O5W Cs2 O34 92.7(14) 3_766 3_866 ?
O34 Cs2 O34 73.1(9) . 3_866 ?
O3M1 Cs2 O34 101.4(7) . 3_866 ?
O6M1 Cs2 O34 137.5(7) . 3_866 ?
O67 Cs2 O34 143.1(8) . 3_866 ?
O8W Cs2 O34 98.5(11) . 3_866 ?
O4M2 Cs2 O34 119.3(7) . 3_866 ?
O7M2 Cs2 O34 166.3(7) . 3_866 ?
O3T Cs2 O34 47.7(7) 3_866 3_866 ?
Cs3 Cs2 O13 87.1(5) 3_866 3_866 ?
O5W Cs2 O13 52.1(14) 3_766 3_866 ?
O34 Cs2 O13 109.0(7) . 3_866 ?
O3M1 Cs2 O13 144.9(6) . 3_866 ?
O6M1 Cs2 O13 139.9(6) . 3_866 ?
O67 Cs2 O13 105.9(8) . 3_866 ?
O8W Cs2 O13 55.8(11) . 3_866 ?
O4M2 Cs2 O13 137.0(6) . 3_866 ?
O7M2 Cs2 O13 133.1(7) . 3_866 ?
O3T Cs2 O13 46.4(7) 3_866 3_866 ?
O34 Cs2 O13 43.9(7) 3_866 3_866 ?
Cs2 Cs3 O8T 163.4(6) 3_866 3_766 ?
Cs2 Cs3 O14 97.3(6) 3_866 . ?
O8T Cs3 O14 70.6(7) 3_766 . ?
Cs2 Cs3 O4T 119.5(6) 3_866 . ?
O8T Cs3 O4T 62.1(7) 3_766 . ?
O14 Cs3 O4T 50.7(8) . . ?
Cs2 Cs3 O3M1 65.8(4) 3_866 3_866 ?
O8T Cs3 O3M1 130.3(7) 3_766 3_866 ?
O14 Cs3 O3M1 147.2(7) . 3_866 ?
O4T Cs3 O3M1 111.5(7) . 3_866 ?
Cs2 Cs3 O1MW 114.8(9) 3_866 3_866 ?
O8T Cs3 O1MW 77.9(10) 3_766 3_866 ?
O14 Cs3 O1MW 147.9(10) . 3_866 ?
O4T Cs3 O1MW 108.5(10) . 3_866 ?
O3M1 Cs3 O1MW 56.7(9) 3_866 3_866 ?
Cs2 Cs3 O3T 88.9(6) 3_866 3_866 ?
O8T Cs3 O3T 105.0(8) 3_766 3_866 ?
O14 Cs3 O3T 106.0(8) . 3_866 ?
O4T Cs3 O3T 62.6(8) . 3_866 ?
O3M1 Cs3 O3T 48.9(7) 3_866 3_866 ?
O1MW Cs3 O3T 76.0(10) 3_866 3_866 ?
Cs2 Cs3 O6M1 66.4(4) 3_866 3_866 ?
O8T Cs3 O6M1 117.1(7) 3_766 3_866 ?
O14 Cs3 O6M1 145.5(7) . 3_866 ?
O4T Cs3 O6M1 163.8(7) . 3_866 ?
O3M1 Cs3 O6M1 55.4(6) 3_866 3_866 ?
O1MW Cs3 O6M1 57.2(9) 3_866 3_866 ?
O3T Cs3 O6M1 103.9(7) 3_866 3_866 ?
Cs2 Cs3 O6T 90.9(6) 3_866 3_866 ?
O8T Cs3 O6T 82.0(8) 3_766 3_866 ?
O14 Cs3 O6T 106.0(8) . 3_866 ?
O4T Cs3 O6T 141.3(8) . 3_866 ?
O3M1 Cs3 O6T 102.3(7) 3_866 3_866 ?
O1MW Cs3 O6T 74.8(10) 3_866 3_866 ?
O3T Cs3 O6T 147.7(8) 3_866 3_866 ?
O6M1 Cs3 O6T 47.6(7) 3_866 3_866 ?
Cs2 Cs3 O34 70.9(5) 3_866 . ?
O8T Cs3 O34 105.8(7) 3_766 . ?
O14 Cs3 O34 46.5(7) . . ?
O4T Cs3 O34 49.5(8) . . ?
O3M1 Cs3 O34 100.7(7) 3_866 . ?
O1MW Cs3 O34 143.7(10) 3_866 . ?
O3T Cs3 O34 68.1(8) 3_866 . ?
O6M1 Cs3 O34 136.8(7) 3_866 . ?
O6T Cs3 O34 141.2(8) 3_866 . ?
Cs2 Cs3 W4 99.56(19) 3_866 . ?
O8T Cs3 W4 76.0(5) 3_766 . ?
O14 Cs3 W4 30.3(5) . . ?
O4T Cs3 W4 26.1(5) . . ?
O3M1 Cs3 W4 121.2(4) 3_866 . ?
O1MW Cs3 W4 134.6(8) 3_866 . ?
O3T Cs3 W4 75.8(6) 3_866 . ?
O6M1 Cs3 W4 166.0(4) 3_866 . ?
O6T Cs3 W4 135.8(6) 3_866 . ?
O34 Cs3 W4 29.8(5) . . ?
Cs2 Cs3 W11 78.8(2) 3_866 3_866 ?
O8T Cs3 W11 113.1(5) 3_766 3_866 ?
O14 Cs3 W11 176.1(6) . 3_866 ?
O4T Cs3 W11 131.5(6) . 3_866 ?
O3M1 Cs3 W11 31.0(4) 3_866 3_866 ?
O1MW Cs3 W11 35.9(8) 3_866 3_866 ?
O3T Cs3 W11 74.3(6) 3_866 3_866 ?
O6M1 Cs3 W11 32.4(4) 3_866 3_866 ?
O6T Cs3 W11 74.0(6) 3_866 3_866 ?
O34 Cs3 W11 131.4(5) . 3_866 ?
W4 Cs3 W11 150.07(18) . 3_866 ?
Cs4 Cs4 O12W 112.4(17) 4_565 1_554 ?
Cs4 Cs4 O69 125.6(6) 4_565 . ?
O12W Cs4 O69 96.5(18) 1_554 . ?
Cs4 Cs4 O11W 165.2(13) 4_565 . ?
O12W Cs4 O11W 56(2) 1_554 . ?
O69 Cs4 O11W 52.8(15) . . ?
Cs4 Cs4 O12W 54.8(15) 4_565 4_564 ?
O12W Cs4 O12W 58(3) 1_554 4_564 ?
O69 Cs4 O12W 129.2(16) . 4_564 ?
O11W Cs4 O12W 113(2) . 4_564 ?
Cs4 Cs4 O9A 83.17(13) 4_565 . ?
O12W Cs4 O9A 144.8(18) 1_554 . ?
O69 Cs4 O9A 51.3(7) . . ?
O11W Cs4 O9A 101.4(13) . . ?
O12W Cs4 O9A 127.9(16) 4_564 . ?
Cs4 Cs4 O2T 83.28(13) 4_565 1_554 ?
O12W Cs4 O2T 153.6(18) 1_554 1_554 ?
O69 Cs4 O2T 90.3(9) . 1_554 ?
O11W Cs4 O2T 110.9(13) . 1_554 ?
O12W Cs4 O2T 133.2(15) 4_564 1_554 ?
O9A Cs4 O2T 54.4(10) . 1_554 ?
Cs4 Cs4 O1T 129.1(6) 4_565 1_554 ?
O12W Cs4 O1T 58.7(18) 1_554 1_554 ?
O69 Cs4 O1T 105.2(9) . 1_554 ?
O11W Cs4 O1T 56.1(14) . 1_554 ?
O12W Cs4 O1T 96.6(16) 4_564 1_554 ?
O9A Cs4 O1T 135.4(7) . 1_554 ?
O2T Cs4 O1T 94.9(8) 1_554 1_554 ?
Cs4 Cs4 O6A 83.72(11) 4_565 . ?
O12W Cs4 O6A 93.6(18) 1_554 . ?
O69 Cs4 O6A 48.1(7) . . ?
O11W Cs4 O6A 87.3(13) . . ?
O12W Cs4 O6A 87.4(15) 4_564 . ?
O9A Cs4 O6A 55.6(9) . . ?
O2T Cs4 O6A 109.7(10) 1_554 . ?
O1T Cs4 O6A 141.8(7) 1_554 . ?
Cs4 Cs4 O69 44.3(5) 4_565 4_565 ?
O12W Cs4 O69 124.1(18) 1_554 4_565 ?
O69 Cs4 O69 81.3(12) . 4_565 ?
O11W Cs4 O69 131.0(14) . 4_565 ?
O12W Cs4 O69 81.0(16) 4_564 4_565 ?
O9A Cs4 O69 47.0(7) . 4_565 ?
O2T Cs4 O69 82.1(8) 1_554 4_565 ?
O1T Cs4 O69 172.9(8) 1_554 4_565 ?
O6A Cs4 O69 45.0(6) . 4_565 ?
Cs4 Cs4 O12 105.9(5) 4_565 1_554 ?
O12W Cs4 O12 105.6(17) 1_554 1_554 ?
O69 Cs4 O12 109.2(8) . 1_554 ?
O11W Cs4 O12 87.4(14) . 1_554 ?
O12W Cs4 O12 119.2(16) 4_564 1_554 ?
O9A Cs4 O12 99.4(8) . 1_554 ?
O2T Cs4 O12 48.3(8) 1_554 1_554 ?
O1T Cs4 O12 47.6(7) 1_554 1_554 ?
O6A Cs4 O12 152.6(7) . 1_554 ?
O69 Cs4 O12 128.0(7) 4_565 1_554 ?
Cs4 Cs4 O1A 84.13(10) 4_565 1_554 ?
O12W Cs4 O1A 81.8(18) 1_554 1_554 ?
O69 Cs4 O1A 147.2(7) . 1_554 ?
O11W Cs4 O1A 102.3(13) . 1_554 ?
O12W Cs4 O1A 77.4(15) 4_564 1_554 ?
O9A Cs4 O1A 132.5(9) . 1_554 ?
O2T Cs4 O1A 78.7(10) 1_554 1_554 ?
O1T Cs4 O1A 46.2(6) 1_554 1_554 ?
O6A Cs4 O1A 164.2(6) . 1_554 ?
O69 Cs4 O1A 126.7(6) 4_565 1_554 ?
O12 Cs4 O1A 41.9(7) 1_554 1_554 ?
O4W Cs5 O2W 56.6(17) . . ?
O4W Cs5 O10T 55.0(15) . . ?
O2W Cs5 O10T 61.3(15) . . ?
O4W Cs5 O7T 99.6(15) . 3_765 ?
O2W Cs5 O7T 122.2(11) . 3_765 ?
O10T Cs5 O7T 149.5(8) . 3_765 ?
O4W Cs5 O8W 48.3(16) . 3_765 ?
O2W Cs5 O8W 66.5(12) . 3_765 ?
O10T Cs5 O8W 101.7(13) . 3_765 ?
O7T Cs5 O8W 60.7(12) 3_765 3_765 ?
O4W Cs5 O9T 121.6(15) . . ?
O2W Cs5 O9T 159.5(12) . . ?
O10T Cs5 O9T 100.0(11) . . ?
O7T Cs5 O9T 78.1(8) 3_765 . ?
O8W Cs5 O9T 129.7(12) 3_765 . ?
O4W Cs5 Cs5 102.0(13) . 4_565 ?
O2W Cs5 Cs5 58.6(7) . 4_565 ?
O10T Cs5 Cs5 58.8(5) . 4_565 ?
O7T Cs5 Cs5 151.4(6) 3_765 4_565 ?
O8W Cs5 Cs5 124.5(10) 3_765 4_565 ?
O9T Cs5 Cs5 105.5(6) . 4_565 ?
O4W Cs5 O5W 79.6(18) . 1_554 ?
O2W Cs5 O5W 68.6(16) . 1_554 ?
O10T Cs5 O5W 125.0(16) . 1_554 ?
O7T Cs5 O5W 54.8(14) 3_765 1_554 ?
O8W Cs5 O5W 34.3(16) 3_765 1_554 ?
O9T Cs5 O5W 131.9(14) . 1_554 ?
Cs5 Cs5 O5W 111.4(13) 4_565 1_554 ?
O4W Cs5 O1W 55.0(16) . 3_765 ?
O2W Cs5 O1W 111.2(14) . 3_765 ?
O10T Cs5 O1W 74.8(10) . 3_765 ?
O7T Cs5 O1W 76.4(10) 3_765 3_765 ?
O8W Cs5 O1W 74.7(13) 3_765 3_765 ?
O9T Cs5 O1W 68.3(10) . 3_765 ?
Cs5 Cs5 O1W 131.8(9) 4_565 3_765 ?
O5W Cs5 O1W 105.2(15) 1_554 3_765 ?
O4W Cs5 O25 156.1(14) . 1_554 ?
O2W Cs5 O25 112.1(13) . 1_554 ?
O10T Cs5 O25 142.5(7) . 1_554 ?
O7T Cs5 O25 67.3(8) 3_765 1_554 ?
O8W Cs5 O25 108.9(11) 3_765 1_554 ?
O9T Cs5 O25 76.7(7) . 1_554 ?
Cs5 Cs5 O25 85.6(5) 4_565 1_554 ?
O5W Cs5 O25 76.5(13) 1_554 1_554 ?
O1W Cs5 O25 133.7(10) 3_765 1_554 ?
O4W Cs5 O910 83.5(14) . . ?
O2W Cs5 O910 112.2(13) . . ?
O10T Cs5 O910 50.8(10) . . ?
O7T Cs5 O910 116.3(8) 3_765 . ?
O8W Cs5 O910 124.9(11) 3_765 . ?
O9T Cs5 O910 49.8(7) . . ?
Cs5 Cs5 O910 84.7(5) 4_565 . ?
O5W Cs5 O910 158.7(14) 1_554 . ?
O1W Cs5 O910 53.9(10) 3_765 . ?
O25 Cs5 O910 119.9(7) 1_554 . ?
O4W Cs5 O2T 156.0(15) . 1_554 ?
O2W Cs5 O2T 119.6(8) . 1_554 ?
O10T Cs5 O2T 101.4(9) . 1_554 ?
O7T Cs5 O2T 101.1(7) 3_765 1_554 ?
O8W Cs5 O2T 155.6(12) 3_765 1_554 ?
O9T Cs5 O2T 52.3(8) . 1_554 ?
Cs5 Cs5 O2T 63.4(3) 4_565 1_554 ?
O5W Cs5 O2T 122.7(14) 1_554 1_554 ?
O1W Cs5 O2T 119.1(10) 3_765 1_554 ?
O25 Cs5 O2T 46.8(8) 1_554 1_554 ?
O910 Cs5 O2T 76.5(8) . 1_554 ?
Na1 Cs6 O5A 70.4(15) . . ?
Na1 Cs6 O8A 70.0(16) . . ?
O5A Cs6 O8A 140.4(10) . . ?
Na1 Cs6 O1MW 131.9(18) . 1_455 ?
O5A Cs6 O1MW 157.7(12) . 1_455 ?
O8A Cs6 O1MW 61.9(11) . 1_455 ?
Na1 Cs6 O5M2 38.5(10) . . ?
O5A Cs6 O5M2 49.1(7) . . ?
O8A Cs6 O5M2 97.1(8) . . ?
O1MW Cs6 O5M2 146.4(7) 1_455 . ?
Na1 Cs6 O5M2 38.5(10) . 4_565 ?
O5A Cs6 O5M2 49.1(7) . 4_565 ?
O8A Cs6 O5M2 97.1(8) . 4_565 ?
O1MW Cs6 O5M2 146.4(7) 1_455 4_565 ?
O5M2 Cs6 O5M2 55.1(9) . 4_565 ?
Na1 Cs6 O8M2 38.1(10) . . ?
O5A Cs6 O8M2 96.8(8) . . ?
O8A Cs6 O8M2 49.3(7) . . ?
O1MW Cs6 O8M2 102.9(9) 1_455 . ?
O5M2 Cs6 O8M2 48.6(6) . . ?
O5M2 Cs6 O8M2 76.6(7) 4_565 . ?
Na1 Cs6 O8M2 38.1(10) . 4_565 ?
O5A Cs6 O8M2 96.8(8) . 4_565 ?
O8A Cs6 O8M2 49.3(7) . 4_565 ?
O1MW Cs6 O8M2 102.9(9) 1_455 4_565 ?
O5M2 Cs6 O8M2 76.6(7) . 4_565 ?
O5M2 Cs6 O8M2 48.6(6) 4_565 4_565 ?
O8M2 Cs6 O8M2 55.2(9) . 4_565 ?
Na1 Cs6 O3T 135.0(7) . 4_465 ?
O5A Cs6 O3T 90.9(8) . 4_465 ?
O8A Cs6 O3T 117.6(7) . 4_465 ?
O1MW Cs6 O3T 72.7(8) 1_455 4_465 ?
O5M2 Cs6 O3T 139.8(8) . 4_465 ?
O5M2 Cs6 O3T 98.4(7) 4_565 4_465 ?
O8M2 Cs6 O3T 164.0(8) . 4_465 ?
O8M2 Cs6 O3T 110.1(7) 4_565 4_465 ?
Na1 Cs6 O3T 135.0(7) . 1_455 ?
O5A Cs6 O3T 90.9(7) . 1_455 ?
O8A Cs6 O3T 117.6(7) . 1_455 ?
O1MW Cs6 O3T 72.7(8) 1_455 1_455 ?
O5M2 Cs6 O3T 98.4(7) . 1_455 ?
O5M2 Cs6 O3T 139.8(8) 4_565 1_455 ?
O8M2 Cs6 O3T 110.1(7) . 1_455 ?
O8M2 Cs6 O3T 164.0(8) 4_565 1_455 ?
O3T Cs6 O3T 83.6(11) 4_465 1_455 ?
Na1 Cs6 W5 61.1(12) . . ?
O5A Cs6 W5 27.3(3) . . ?
O8A Cs6 W5 124.0(7) . . ?
O1MW Cs6 W5 153.8(4) 1_455 . ?
O5M2 Cs6 W5 26.9(4) . . ?
O5M2 Cs6 W5 59.4(5) 4_565 . ?
O8M2 Cs6 W5 75.0(5) . . ?
O8M2 Cs6 W5 97.1(6) 4_565 . ?
O3T Cs6 W5 115.9(6) 4_465 . ?
O3T Cs6 W5 83.4(5) 1_455 . ?
Na1 Cs6 W5 61.1(12) . 4_565 ?
O5A Cs6 W5 27.3(3) . 4_565 ?
O8A Cs6 W5 124.0(7) . 4_565 ?
O1MW Cs6 W5 153.8(4) 1_455 4_565 ?
O5M2 Cs6 W5 59.4(5) . 4_565 ?
O5M2 Cs6 W5 26.9(4) 4_565 4_565 ?
O8M2 Cs6 W5 97.1(6) . 4_565 ?
O8M2 Cs6 W5 75.0(5) 4_565 4_565 ?
O3T Cs6 W5 83.4(5) 4_465 4_565 ?
O3T Cs6 W5 115.9(6) 1_455 4_565 ?
W5 Cs6 W5 48.89(19) . 4_565 ?
Cs6 Na1 O8M2 124.9(14) . . ?
Cs6 Na1 O8M2 124.9(14) . 4_565 ?
O8M2 Na1 O8M2 76.0(14) . 4_565 ?
Cs6 Na1 O5M2 124.3(14) . . ?
O8M2 Na1 O5M2 66.3(9) . . ?
O8M2 Na1 O5M2 110.8(13) 4_565 . ?
Cs6 Na1 O5M2 124.3(14) . 4_565 ?
O8M2 Na1 O5M2 110.8(13) . 4_565 ?
O8M2 Na1 O5M2 66.3(9) 4_565 4_565 ?
O5M2 Na1 O5M2 75.7(14) . 4_565 ?
Cs6 Na1 O8A 87.0(17) . . ?
O8M2 Na1 O8A 59.3(9) . . ?
O8M2 Na1 O8A 59.3(9) 4_565 . ?
O5M2 Na1 O8A 125.6(10) . . ?
O5M2 Na1 O8A 125.6(10) 4_565 . ?
Cs6 Na1 O5A 86.5(17) . . ?
O8M2 Na1 O5A 125.1(11) . . ?
O8M2 Na1 O5A 125.1(11) 4_565 . ?
O5M2 Na1 O5A 58.9(9) . . ?
O5M2 Na1 O5A 58.9(9) 4_565 . ?
O8A Na1 O5A 173.5(15) . . ?
Cs6 Na1 Mn2 144.0(3) . . ?
O8M2 Na1 Mn2 34.7(6) . . ?
O8M2 Na1 Mn2 84.4(9) 4_565 . ?
O5M2 Na1 Mn2 34.9(6) . . ?
O5M2 Na1 Mn2 84.3(9) 4_565 . ?
O8A Na1 Mn2 92.8(8) . . ?
O5A Na1 Mn2 92.5(8) . . ?
Cs6 Na1 W12 144.0(3) . 4_565 ?
O8M2 Na1 W12 84.4(9) . 4_565 ?
O8M2 Na1 W12 34.7(6) 4_565 4_565 ?
O5M2 Na1 W12 84.3(9) . 4_565 ?
O5M2 Na1 W12 34.9(6) 4_565 4_565 ?
O8A Na1 W12 92.8(8) . 4_565 ?
O5A Na1 W12 92.5(8) . 4_565 ?
Mn2 Na1 W12 72.0(6) . 4_565 ?
Cs6 Na1 Mn2 144.0(3) . 4_565 ?
O8M2 Na1 Mn2 84.4(9) . 4_565 ?
O8M2 Na1 Mn2 34.7(6) 4_565 4_565 ?
O5M2 Na1 Mn2 84.3(9) . 4_565 ?
O5M2 Na1 Mn2 34.9(6) 4_565 4_565 ?
O8A Na1 Mn2 92.8(8) . 4_565 ?
O5A Na1 Mn2 92.5(8) . 4_565 ?
Mn2 Na1 Mn2 72.0(6) . 4_565 ?
W12 Na1 Mn2 0.00(11) 4_565 4_565 ?
Cs6 Na1 W8 102.9(14) . 4_565 ?
O8M2 Na1 W8 72.1(8) . 4_565 ?
O8M2 Na1 W8 28.7(6) 4_565 4_565 ?
O5M2 Na1 W8 129.2(11) . 4_565 ?
O5M2 Na1 W8 93.7(8) 4_565 4_565 ?
O8A Na1 W8 32.3(4) . 4_565 ?
O5A Na1 W8 150.5(4) . 4_565 ?
Mn2 Na1 W8 95.5(7) . 4_565 ?
W12 Na1 W8 63.4(4) 4_565 4_565 ?
Mn2 Na1 W8 63.4(4) 4_565 4_565 ?
As1 O1AS W2 133.6(17) . . ?
As1 O1AS W5 118.2(11) . 4_565 ?
W2 O1AS W5 92.8(10) . 4_565 ?
As1 O1AS W5 118.2(11) . . ?
W2 O1AS W5 92.8(10) . . ?
W5 O1AS W5 91.1(11) 4_565 . ?
As1 O2AS W1 136.2(12) . . ?
As1 O2AS W3 116.5(11) . . ?
W1 O2AS W3 93.3(8) . . ?
As1 O2AS W4 116.4(11) . . ?
W1 O2AS W4 92.8(8) . . ?
W3 O2AS W4 90.8(8) . . ?
As2 O3AS W10 135.5(15) . . ?
As2 O3AS W8 117.1(10) . 4_565 ?
W10 O3AS W8 93.1(9) . 4_565 ?
As2 O3AS W8 117.1(10) . . ?
W10 O3AS W8 93.1(9) . . ?
W8 O3AS W8 90.3(10) 4_565 . ?
As2 O4AS W6 116.0(10) . . ?
As2 O4AS W9 133.7(11) . . ?
W6 O4AS W9 94.6(8) . . ?
As2 O4AS W7 117.2(10) . . ?
W6 O4AS W7 92.6(8) . . ?
W9 O4AS W7 93.6(8) . . ?
W1 O1A W1 148(2) 4_565 . ?
W1 O1A Cs4 98.2(12) 4_565 1_556 ?
W1 O1A Cs4 86.9(11) . 1_556 ?
W1 O1A Cs4 86.9(11) 4_565 4_566 ?
W1 O1A Cs4 98.2(12) . 4_566 ?
Cs4 O1A Cs4 11.7(2) 1_556 4_566 ?
W1 O1T Cs4 102.6(14) . 1_556 ?
W2 O2T Cs4 107.0(19) . 1_556 ?
W2 O2T Cs4 107.0(19) . 4_566 ?
Cs4 O2T Cs4 13.4(3) 1_556 4_566 ?
W2 O2T Cs5 104.2(16) . 4_566 ?
Cs4 O2T Cs5 142.8(12) 1_556 4_566 ?
Cs4 O2T Cs5 133.8(9) 4_566 4_566 ?
W2 O2T Cs5 104.2(16) . 1_556 ?
Cs4 O2T Cs5 133.8(9) 1_556 1_556 ?
Cs4 O2T Cs5 142.8(12) 4_566 1_556 ?
Cs5 O2T Cs5 53.3(6) 4_566 1_556 ?
W3 O3A W3 140(2) 4_565 . ?
W3 O3M1 Mn1 151.0(14) . . ?
W3 O3M1 Cs2 102.0(9) . . ?
Mn1 O3M1 Cs2 105.4(9) . . ?
W3 O3M1 Cs3 100.6(9) . 3_866 ?
Mn1 O3M1 Cs3 92.6(8) . 3_866 ?
Cs2 O3M1 Cs3 43.8(3) . 3_866 ?
W3 O3T Cs3 101.7(13) . 3_866 ?
W3 O3T Cs2 100.8(13) . 3_866 ?
Cs3 O3T Cs2 108.5(9) 3_866 3_866 ?
W3 O3T Cs6 115.1(14) . 1_655 ?
Cs3 O3T Cs6 82.7(7) 3_866 1_655 ?
Cs2 O3T Cs6 139.6(10) 3_866 1_655 ?
W4 O4M2 Mn2 150.7(14) . . ?
W4 O4M2 Cs2 100.4(9) . . ?
Mn2 O4M2 Cs2 107.7(9) . . ?
W4 O4T Cs3 95.6(12) . . ?
W5 O5A W5 119.6(16) . 4_565 ?
W5 O5A Na1 95.9(10) . . ?
W5 O5A Na1 95.9(10) 4_565 . ?
W5 O5A Cs6 106.7(10) . . ?
W5 O5A Cs6 106.7(10) 4_565 . ?
Na1 O5A Cs6 23.1(7) . . ?
W5 O5M2 Mn2 151.2(14) . . ?
W5 O5M2 Na1 110.9(12) . . ?
Mn2 O5M2 Na1 97.8(11) . . ?
W5 O5M2 Cs6 98.2(10) . . ?
Mn2 O5M2 Cs6 110.2(10) . . ?
Na1 O5M2 Cs6 17.2(6) . . ?
W6 O6A W6 144(2) 4_565 . ?
W6 O6A Cs4 101.3(9) 4_565 4_565 ?
W6 O6A Cs4 113.8(11) . 4_565 ?
W6 O6A Cs4 113.8(11) 4_565 . ?
W6 O6A Cs4 101.3(9) . . ?
Cs4 O6A Cs4 12.6(2) 4_565 . ?
W6 O6M1 Mn1 148.8(14) . . ?
W6 O6M1 Cs2 106.6(10) . . ?
Mn1 O6M1 Cs2 101.9(8) . . ?
W6 O6M1 Cs3 101.5(10) . 3_866 ?
Mn1 O6M1 Cs3 90.5(8) . 3_866 ?
Cs2 O6M1 Cs3 43.4(3) . 3_866 ?
W6 O6T Cs3 102.3(14) . 3_866 ?
W7 O7M2 Mn2 151.3(15) . . ?
W7 O7M2 Cs2 102.8(10) . . ?
Mn2 O7M2 Cs2 105.2(10) . . ?
W7 O7T Cs5 138.4(15) . 3_765 ?
W7 O7T Cs1 104.4(13) . 3_766 ?
Cs5 O7T Cs1 92.8(9) 3_765 3_766 ?
W8 O8A W8 118.8(16) . 4_565 ?
W8 O8A Na1 95.4(10) . . ?
W8 O8A Na1 95.4(10) 4_565 . ?
W8 O8A Cs6 106.4(10) . . ?
W8 O8A Cs6 106.4(10) 4_565 . ?
Na1 O8A Cs6 23.0(7) . . ?
W8 O8M2 Mn2 151.2(15) . . ?
W8 O8M2 Na1 110.5(13) . . ?
Mn2 O8M2 Na1 98.2(12) . . ?
W8 O8M2 Cs6 98.1(10) . . ?
Mn2 O8M2 Cs6 110.3(10) . . ?
Na1 O8M2 Cs6 17.0(6) . . ?
W8 O8T Cs3 147.6(14) . 3_766 ?
W8 O8T Cs1 106.4(11) . 3_766 ?
Cs3 O8T Cs1 105.9(8) 3_766 3_766 ?
W9 O9A W9 152(2) 4_565 . ?
W9 O9A Cs4 110.2(13) 4_565 . ?
W9 O9A Cs4 96.6(11) . . ?
W9 O9A Cs4 96.6(11) 4_565 4_565 ?
W9 O9A Cs4 110.2(13) . 4_565 ?
Cs4 O9A Cs4 13.7(3) . 4_565 ?
W9 O9T Cs1 156.1(17) . 1_554 ?
W9 O9T Cs5 111.2(14) . . ?
Cs1 O9T Cs5 92.7(9) 1_554 . ?
W10 O10T Cs5 110.2(18) . 4_565 ?
W10 O10T Cs5 110.2(18) . . ?
Cs5 O10T Cs5 62.3(9) 4_565 . ?
W1 O12 W2 149.8(17) . . ?
W1 O12 Cs1 103.3(12) . . ?
W2 O12 Cs1 106.6(11) . . ?
W1 O12 Cs4 92.1(10) . 1_556 ?
W2 O12 Cs4 89.5(10) . 1_556 ?
Cs1 O12 Cs4 94.5(7) . 1_556 ?
W1 O13 W3 120.9(15) . . ?
W1 O13 Cs2 122.2(12) . 3_866 ?
W3 O13 Cs2 92.9(10) . 3_866 ?
W1 O14 W4 120.1(15) . . ?
W1 O14 Cs1 101.4(11) . . ?
W4 O14 Cs1 113.5(12) . . ?
W1 O14 Cs3 123.4(12) . . ?
W4 O14 Cs3 93.2(10) . . ?
Cs1 O14 Cs3 104.9(8) . . ?
W5 O25 W2 121.1(14) . . ?
W5 O25 Cs1 110.6(10) . . ?
W2 O25 Cs1 98.0(9) . . ?
W5 O25 Cs5 128.1(11) . 1_556 ?
W2 O25 Cs5 104.5(10) . 1_556 ?
Cs1 O25 Cs5 84.0(6) . 1_556 ?
W4 O34 W3 118.8(16) . . ?
W4 O34 Cs2 106.4(12) . . ?
W3 O34 Cs2 99.4(11) . . ?
W4 O34 Cs3 87.6(10) . . ?
W3 O34 Cs3 130.3(13) . . ?
Cs2 O34 Cs3 113.1(9) . . ?
W4 O34 Cs2 126.9(13) . 3_866 ?
W3 O34 Cs2 94.8(11) . 3_866 ?
Cs2 O34 Cs2 106.9(8) . 3_866 ?
Cs3 O34 Cs2 41.2(4) . 3_866 ?
W4 O45 W5 149.3(15) . . ?
W4 O45 Cs1 101.9(9) . . ?
W5 O45 Cs1 107.1(10) . . ?
W7 O67 W6 122.7(18) . . ?
W7 O67 Cs2 105.4(13) . . ?
W6 O67 Cs2 100.5(13) . . ?
W9 O69 W6 118.5(16) . . ?
W9 O69 Cs4 102.1(13) . . ?
W6 O69 Cs4 113.2(13) . . ?
W9 O69 Cs4 98.4(12) . 4_565 ?
W6 O69 Cs4 107.7(12) . 4_565 ?
Cs4 O69 Cs4 10.1(2) . 4_565 ?
W8 O78 W7 149.2(16) . . ?
W8 O78 Cs1 103.1(11) . 3_766 ?
W7 O78 Cs1 100.6(10) . 3_766 ?
W7 O79 W9 118.7(16) . . ?
W10 O810 W8 120.9(14) . . ?
W10 O910 W9 150.5(16) . . ?
W10 O910 Cs5 96.9(10) . . ?
W9 O910 Cs5 96.7(10) . . ?
Mn1 O1MW Cs6 131.1(18) . 1_655 ?
Mn1 O1MW Cs3 87.6(8) . 3_866 ?
Cs6 O1MW Cs3 91.2(8) 1_655 3_866 ?
Mn1 O1MW Cs3 87.6(8) . 2_846 ?
Cs6 O1MW Cs3 91.2(8) 1_655 2_846 ?
Cs3 O1MW Cs3 175.0(16) 3_866 2_846 ?
Cs5 O2W Cs5 62.8(13) . 4_565 ?
Cs2 O5W Cs5 143(2) 3_766 1_556 ?
O10W O8W Cs5 98(3) 3_866 3_765 ?
O10W O8W Cs2 123(3) 3_866 . ?
Cs5 O8W Cs2 133.6(18) 3_765 . ?
O9W O9W Cs5 105.5(9) 4_565 1_556 ?
Cs4 O12W Cs4 12.8(4) 1_556 4_566 ?

loop_
_geom_bond_atom_site_label_1
_geom_bond_atom_site_label_2
_geom_bond_distance
_geom_bond_site_symmetry_2
_geom_bond_publ_flag
W1 O1T 1.74(3) . ?
W1 O13 1.88(3) . ?
W1 O12 1.88(3) . ?
W1 O1A 1.932(11) . ?
W1 O14 1.95(3) . ?
W1 O2AS 2.31(2) . ?
W1 Cs1 3.980(3) . ?
W1 Cs4 4.092(5) 1_556 ?
W1 Cs4 4.424(5) 4_566 ?
W2 O2T 1.66(4) . ?
W2 O25 1.95(3) 4_565 ?
W2 O25 1.95(3) . ?
W2 O12 1.97(3) . ?
W2 O12 1.97(3) 4_565 ?
W2 O1AS 2.30(3) . ?
W2 Cs4 4.055(6) 1_556 ?
W2 Cs4 4.055(6) 4_566 ?
W2 Cs1 4.119(3) . ?
W2 Cs1 4.119(3) 4_565 ?
W2 Cs5 4.314(7) 4_566 ?
W2 Cs5 4.314(7) 1_556 ?
W3 O3T 1.73(3) . ?
W3 O3M1 1.80(2) . ?
W3 O3A 1.957(13) . ?
W3 O34 1.96(3) . ?
W3 O13 2.00(3) . ?
W3 O2AS 2.34(2) . ?
W3 Cs2 3.994(5) . ?
W3 Cs3 4.054(5) 3_866 ?
W3 Cs2 4.148(5) 3_866 ?
W4 O4T 1.71(3) . ?
W4 O4M2 1.87(2) . ?
W4 O45 1.90(3) . ?
W4 O34 1.92(3) . ?
W4 O14 1.95(3) . ?
W4 O2AS 2.35(2) . ?
W4 Cs3 3.858(5) . ?
W4 Cs2 4.148(5) . ?
W4 Cs1 4.277(3) . ?
W5 O5T 1.73(3) . ?
W5 O5M2 1.86(2) . ?
W5 O25 1.92(3) . ?
W5 O45 1.92(3) . ?
W5 O5A 1.946(16) . ?
W5 O1AS 2.36(2) . ?
W5 Na1 3.64(2) . ?
W5 Cs6 4.065(14) . ?
W5 Cs1 4.426(3) . ?
W6 O6T 1.69(3) . ?
W6 O6M1 1.73(2) . ?
W6 O6A 1.913(11) . ?
W6 O67 1.92(3) . ?
W6 O69 2.05(3) . ?
W6 O4AS 2.31(2) . ?
W6 Cs3 4.058(5) 3_866 ?
W6 Cs2 4.100(5) . ?
W6 Cs4 4.279(5) . ?
W7 O7T 1.78(3) . ?
W7 O7M2 1.82(3) . ?
W7 O67 1.89(3) . ?
W7 O79 1.94(3) . ?
W7 O78 1.95(3) . ?
W7 O4AS 2.32(2) . ?
W7 Cs1 3.968(3) 3_766 ?
W7 Cs2 4.203(5) . ?
W8 O8T 1.69(3) . ?
W8 O8M2 1.86(2) . ?
W8 O78 1.88(3) . ?
W8 O8A 1.948(16) . ?
W8 O810 1.97(3) . ?
W8 O3AS 2.36(2) . ?
W8 Na1 3.63(2) . ?
W8 Cs1 3.986(3) 3_766 ?
W8 Cs6 4.066(16) . ?
W9 O9T 1.69(3) . ?
W9 O69 1.90(3) . ?
W9 O9A 1.914(10) . ?
W9 O910 1.95(3) . ?
W9 O79 1.99(3) . ?
W9 O4AS 2.31(2) . ?
W9 Cs4 3.905(5) . ?
W9 Cs5 4.142(5) . ?
W9 Cs4 4.252(5) 4_565 ?
W10 O10T 1.80(5) . ?
W10 O910 1.87(3) . ?
W10 O910 1.87(3) 4_565 ?
W10 O810 1.93(3) 4_565 ?
W10 O810 1.93(3) . ?
W10 O3AS 2.30(3) . ?
W10 Cs5 4.101(5) 4_565 ?
W10 Cs5 4.101(5) . ?
Mn1 O3M1 2.05(2) . ?
Mn1 O3M1 2.05(2) 4_565 ?
Mn1 O6M1 2.13(2) 4_565 ?
Mn1 O6M1 2.13(2) . ?
Mn1 O1MW 2.34(5) . ?
Mn1 Cs3 3.978(8) 3_866 ?
Mn1 Cs3 3.978(8) 2_846 ?
Mn1 Cs2 4.243(5) 4_565 ?
Mn1 Cs2 4.243(5) . ?
Mn2 O8M2 1.97(3) . ?
Mn2 O5M2 1.97(2) . ?
Mn2 O4M2 1.98(2) . ?
Mn2 O7M2 2.05(3) . ?
Mn2 O2MW 2.34(3) . ?
Mn2 Na1 3.42(2) . ?
Mn2 Cs2 4.413(6) . ?
Mn2 Cs6 4.444(16) . ?
As1 O2AS 1.78(2) . ?
As1 O2AS 1.78(2) 4_565 ?
As1 O1AS 1.79(3) . ?
As2 O3AS 1.79(3) . ?
As2 O4AS 1.80(2) . ?
As2 O4AS 1.80(2) 4_565 ?
Cs1 O9T 3.03(3) 1_556 ?
Cs1 O12 3.10(3) . ?
Cs1 O14 3.11(3) . ?
Cs1 O78 3.12(3) 3_766 ?
Cs1 O7T 3.13(3) 3_766 ?
Cs1 O8T 3.16(3) 3_766 ?
Cs1 O25 3.37(3) . ?
Cs1 O45 3.46(3) . ?
Cs1 O6W 3.72(6) 3_866 ?
Cs1 W7 3.968(3) 3_766 ?
Cs1 W8 3.986(3) 3_766 ?
Cs2 Cs3 2.437(8) 3_866 ?
Cs2 O5W 3.09(7) 3_766 ?
Cs2 O34 3.18(3) . ?
Cs2 O3M1 3.21(2) . ?
Cs2 O6M1 3.25(2) . ?
Cs2 O67 3.29(3) . ?
Cs2 O8W 3.35(5) . ?
Cs2 O4M2 3.38(3) . ?
Cs2 O7M2 3.41(3) . ?
Cs2 O3T 3.46(3) 3_866 ?
Cs2 O34 3.49(3) 3_866 ?
Cs2 O13 3.53(3) 3_866 ?
Cs3 Cs2 2.437(8) 3_866 ?
Cs3 O8T 3.13(3) 3_766 ?
Cs3 O14 3.22(3) . ?
Cs3 O4T 3.30(3) . ?
Cs3 O3M1 3.32(2) 3_866 ?
Cs3 O1MW 3.320(6) 3_866 ?
Cs3 O3T 3.33(3) 3_866 ?
Cs3 O6M1 3.34(2) 3_866 ?
Cs3 O6T 3.35(3) 3_866 ?
Cs3 O34 3.43(3) . ?
Cs3 W11 3.978(8) 3_866 ?
Cs4 Cs4 0.760(11) 4_565 ?
Cs4 O12W 2.81(8) 1_554 ?
Cs4 O69 3.04(3) . ?
Cs4 O11W 3.15(8) . ?
Cs4 O12W 3.18(8) 4_564 ?
Cs4 O9A 3.19(4) . ?
Cs4 O2T 3.25(4) 1_554 ?
Cs4 O1T 3.35(3) 1_554 ?
Cs4 O6A 3.47(3) . ?
Cs4 O69 3.53(3) 4_565 ?
Cs4 O12 3.56(3) 1_554 ?
Cs4 O1A 3.71(4) 1_554 ?
Cs5 O4W 1.94(5) . ?
Cs5 O2W 3.09(6) . ?
Cs5 O10T 3.12(4) . ?
Cs5 O7T 3.12(3) 3_765 ?
Cs5 O8W 3.18(6) 3_765 ?
Cs5 O9T 3.22(3) . ?
Cs5 Cs5 3.226(10) 4_565 ?
Cs5 O5W 3.23(7) 1_554 ?
Cs5 O1W 3.33(5) 3_765 ?
Cs5 O25 3.39(3) 1_554 ?
Cs5 O910 3.43(3) . ?
Cs5 O2T 3.60(4) 1_554 ?
Cs6 Na1 1.20(3) . ?
Cs6 O5A 3.05(3) . ?
Cs6 O8A 3.06(4) . ?
Cs6 O1MW 3.19(5) 1_455 ?
Cs6 O5M2 3.36(3) . ?
Cs6 O5M2 3.36(3) 4_565 ?
Cs6 O8M2 3.36(3) . ?
Cs6 O8M2 3.36(3) 4_565 ?
Cs6 O3T 3.69(3) 4_465 ?
Cs6 O3T 3.69(3) 1_455 ?
Cs6 W5 4.065(14) 4_565 ?
Na1 O8M2 2.53(3) . ?
Na1 O8M2 2.53(3) 4_565 ?
Na1 O5M2 2.53(3) . ?
Na1 O5M2 2.53(3) 4_565 ?
Na1 O8A 2.88(4) . ?
Na1 O5A 2.88(4) . ?
Na1 W12 3.42(2) 4_565 ?
Na1 Mn2 3.42(2) 4_565 ?
Na1 W8 3.63(2) 4_565 ?
O1AS W5 2.36(2) 4_565 ?
O3AS W8 2.36(2) 4_565 ?
O1A W1 1.932(11) 4_565 ?
O1A Cs4 3.71(4) 1_556 ?
O1A Cs4 3.71(4) 4_566 ?
O1T Cs4 3.35(3) 1_556 ?
O2T Cs4 3.25(4) 1_556 ?
O2T Cs4 3.25(4) 4_566 ?
O2T Cs5 3.60(4) 4_566 ?
O2T Cs5 3.60(4) 1_556 ?
O3A W3 1.957(13) 4_565 ?
O3M1 Cs3 3.32(2) 3_866 ?
O3T Cs3 3.33(3) 3_866 ?
O3T Cs2 3.46(3) 3_866 ?
O3T Cs6 3.69(3) 1_655 ?
O5A W5 1.946(16) 4_565 ?
O6A W6 1.913(11) 4_565 ?
O6A Cs4 3.47(3) 4_565 ?
O6M1 Cs3 3.34(2) 3_866 ?
O6T Cs3 3.35(3) 3_866 ?
O7T Cs5 3.12(3) 3_765 ?
O7T Cs1 3.13(3) 3_766 ?
O8A W8 1.948(16) 4_565 ?
O8T Cs3 3.13(3) 3_766 ?
O8T Cs1 3.16(3) 3_766 ?
O9A W9 1.914(10) 4_565 ?
O9A Cs4 3.19(4) 4_565 ?
O9T Cs1 3.03(3) 1_554 ?
O10T Cs5 3.12(4) 4_565 ?
O12 Cs4 3.56(3) 1_556 ?
O13 Cs2 3.53(3) 3_866 ?
O25 Cs5 3.39(3) 1_556 ?
O34 Cs2 3.49(3) 3_866 ?
O69 Cs4 3.53(3) 4_565 ?
O78 Cs1 3.12(3) 3_766 ?
O1MW Cs6 3.19(5) 1_655 ?
O1MW Cs3 3.320(6) 3_866 ?
O1MW Cs3 3.320(6) 2_846 ?
O1W Cs5 3.33(5) 3_765 ?
O2W Cs5 3.09(6) 4_565 ?
O5W Cs2 3.09(7) 3_766 ?
O5W Cs5 3.23(7) 1_556 ?
O6W Cs1 3.72(6) 3_866 ?
O8W O10W 1.80(8) 3_866 ?
O8W Cs5 3.18(6) 3_765 ?
O9W O9W 1.20(12) 4_565 ?
O9W Cs5 3.79(6) 1_556 ?
O10W O8W 1.80(8) 3_866 ?
O12W Cs4 2.81(8) 1_556 ?
O12W Cs4 3.18(8) 4_566 ?
